data_1501709
loop_
_publ_author_name
'Hao, Erhong'
'Meng, Ting'
'Zhang, Min'
'Pang, Weidong'
'Zhou, Yunyou'
'Jiao, Lijuan'

_publ_section_title
;
 Solvent dependent fluorescent properties of a 1,2,3-triazole linked
 8-hydroxyquinoline chemosensor: tunable detection from zinc(II) to
 iron(III) in the CH3CN/H2O system.
;
_journal_issue 29
_journal_name_full 'The journal of physical chemistry. A'
_journal_page_first 8234
_journal_page_last 8241
_journal_paper_doi 10.1021/jp202700s
_journal_volume 115
_journal_year 2011
_chemical_formula_sum 'C16 H18 Cl2 N4 O11'
_chemical_formula_weight 513.24
_chemical_name_systematic
;
 ?
;
_space_group_IT_number 14
_symmetry_cell_setting monoclinic
_symmetry_space_group_name_Hall '-P 2ybc'
_symmetry_space_group_name_H-M 'P 1 21/c 1'
_atom_sites_solution_hydrogens geom
_atom_sites_solution_primary direct
_atom_sites_solution_secondary difmap
_audit_creation_method SHELXL-97
_cell_angle_alpha 90.00
_cell_angle_beta 101.312(2)
_cell_angle_gamma 90.00
_cell_formula_units_Z 4
_cell_length_a 16.8233(4)
_cell_length_b 6.6778(2)
_cell_length_c 18.9912(4)
_cell_measurement_reflns_used 6073
_cell_measurement_temperature 150(2)
_cell_measurement_theta_max 67.3074
_cell_measurement_theta_min 2.3706
_cell_volume 2092.07(9)
_computing_cell_refinement 'CrysAlisPro (Oxford Diffraction Ltd.)'
_computing_data_collection 'CrysAlisPro (Oxford Diffraction Ltd.)'
_computing_data_reduction 'CrysAlisPro (Oxford Diffraction Ltd.)'
_computing_molecular_graphics 'Ortep-3 (L. J. Farrugia, 2001)'
_computing_publication_material SHELXL-97
_computing_structure_refinement 'SHELXL-97 (Sheldrick, 1997)'
_computing_structure_solution 'SHELXS-97 (Sheldrick, 1997)'
_diffrn_ambient_temperature 150(2)
_diffrn_detector_area_resol_mean 15.9149
_diffrn_measured_fraction_theta_full 0.984
_diffrn_measured_fraction_theta_max 0.984
_diffrn_measurement_device_type 'Xcalibur, Sapphire3, Gemini ultra'
_diffrn_measurement_method '\w scans'
_diffrn_radiation_monochromator mirror
_diffrn_radiation_source 'Enhance Ultra (Cu) X-ray Source'
_diffrn_radiation_type CuK\a
_diffrn_radiation_wavelength 1.54184
_diffrn_reflns_av_R_equivalents 0.0214
_diffrn_reflns_av_sigmaI/netI 0.0256
_diffrn_reflns_limit_h_max 20
_diffrn_reflns_limit_h_min -16
_diffrn_reflns_limit_k_max 7
_diffrn_reflns_limit_k_min -6
_diffrn_reflns_limit_l_max 22
_diffrn_reflns_limit_l_min -22
_diffrn_reflns_number 7889
_diffrn_reflns_theta_full 67.08
_diffrn_reflns_theta_max 67.08
_diffrn_reflns_theta_min 2.68
_exptl_absorpt_coefficient_mu 3.435
_exptl_absorpt_correction_T_max 0.4463
_exptl_absorpt_correction_T_min 0.4061
_exptl_absorpt_correction_type multi-scan
_exptl_absorpt_process_details
;
CrysAlisPro, Oxford Diffraction Ltd.,
Version 1.171.34.40 (release 27-08-2010 CrysAlis171 .NET)
(compiled Aug 27 2010,11:50:40)
Empirical absorption correction using spherical harmonics,
 implemented in SCALE3 ABSPACK scaling algorithm.
;
_exptl_crystal_density_diffrn 1.630
_exptl_crystal_density_method 'not measured'
_exptl_crystal_description block
_exptl_crystal_F_000 1056
_exptl_crystal_size_max 0.32
_exptl_crystal_size_mid 0.30
_exptl_crystal_size_min 0.28
_refine_diff_density_max 1.020
_refine_diff_density_min -0.971
_refine_diff_density_rms 0.068
_refine_ls_extinction_method none
_refine_ls_goodness_of_fit_ref 1.030
_refine_ls_hydrogen_treatment constr
_refine_ls_matrix_type full
_refine_ls_number_parameters 299
_refine_ls_number_reflns 3654
_refine_ls_number_restraints 16
_refine_ls_restrained_S_all 1.178
_refine_ls_R_factor_all 0.0479
_refine_ls_R_factor_gt 0.0460
_refine_ls_shift/su_max 0.001
_refine_ls_shift/su_mean 0.000
_refine_ls_structure_factor_coef Fsqd
_refine_ls_weighting_details 'calc w=1/[\s^2^(Fo^2^)+(0.0711P)^2^+2.3694P] where P=(Fo^2^+2Fc^2^)/3'
_refine_ls_weighting_scheme calc
_refine_ls_wR_factor_gt 0.1217
_refine_ls_wR_factor_ref 0.1236
_reflns_number_gt 3438
_reflns_number_total 3654
_reflns_threshold_expression >2sigma(I)
_cod_data_source_file jp202700s_si_002.cif
_cod_data_source_block jlj-2
_cod_original_sg_symbol_H-M 'P 21/c'
_cod_database_code 1501709

loop_
_symmetry_equiv_pos_as_xyz
'x, y, z'
'-x, y+1/2, -z+1/2'
'-x, -y, -z'
'x, -y-1/2, z-1/2'

loop_
_atom_site_label
_atom_site_type_symbol
_atom_site_fract_x
_atom_site_fract_y
_atom_site_fract_z
_atom_site_U_iso_or_equiv
_atom_site_adp_type
_atom_site_occupancy
_atom_site_symmetry_multiplicity
_atom_site_calc_flag
_atom_site_refinement_flags
Cl2 Cl 0.60580(4) 0.57827(10) 0.61523(3) 0.0270(2) Uani 1 1 d .
Cl1 Cl 0.89937(3) 0.23748(10) 0.38693(3) 0.0239(2) Uani 1 1 d .
O3 O 0.69407(13) 0.9593(3) 0.78054(11) 0.0332(5) Uani 1 1 d U
O1 O 0.82483(10) 0.2115(3) 0.57719(9) 0.0222(4) Uani 1 1 d .
O4 O 0.81462(12) 0.2015(4) 0.38025(13) 0.0411(6) Uani 1 1 d .
O11 O 0.63538(14) 0.5721(4) 0.69135(11) 0.0389(5) Uani 1 1 d .
C11 C 0.88861(15) 0.4122(4) 0.67074(13) 0.0221(5) Uani 1 1 d .
C14 C 0.75191(16) 0.9056(4) 0.74613(14) 0.0262(6) Uani 1 1 d .
N1 N 0.67421(13) 0.1404(4) 0.50951(12) 0.0236(5) Uani 1 1 d .
H1 H 0.6879 0.2473 0.5362 0.028 Uiso 1 1 calc R
O9 O 0.53753(15) 0.4488(5) 0.59577(16) 0.0586(8) Uani 1 1 d .
O5 O 0.93901(14) 0.0681(4) 0.36363(13) 0.0447(6) Uani 1 1 d .
O10 O 0.66984(13) 0.5110(3) 0.57969(12) 0.0376(5) Uani 1 1 d .
N4 N 0.84520(13) 0.6274(3) 0.73912(11) 0.0214(5) Uani 1 1 d .
C1 C 0.57450(18) -0.0461(5) 0.43222(17) 0.0355(7) Uani 1 1 d .
H1A H 0.5203 -0.0590 0.4066 0.043 Uiso 1 1 calc R
C7 C 0.84898(18) -0.2855(4) 0.49757(15) 0.0284(6) Uani 1 1 d .
H7 H 0.8894 -0.3838 0.4959 0.034 Uiso 1 1 calc R
C15 C 0.6445(2) 1.1283(6) 0.7504(2) 0.0496(8) Uani 1 1 d DU
H15B H 0.6773 1.2523 0.7574 0.059 Uiso 1 1 calc R
H15A H 0.6256 1.1079 0.6982 0.059 Uiso 1 1 calc R
O2 O 0.76708(14) 0.9835(3) 0.69335(12) 0.0392(5) Uani 1 1 d .
N3 N 0.91840(13) 0.6906(4) 0.73518(12) 0.0252(5) Uani 1 1 d .
O6 O 0.93611(14) 0.2842(4) 0.45911(12) 0.0443(6) Uani 1 1 d .
C8 C 0.87044(16) -0.1084(4) 0.53767(14) 0.0254(6) Uani 1 1 d .
H8 H 0.9250 -0.0878 0.5615 0.031 Uiso 1 1 calc R
C4 C 0.73239(15) 0.0003(4) 0.50539(13) 0.0212(5) Uani 1 1 d .
O7 O 0.90932(14) 0.4063(4) 0.34154(16) 0.0568(8) Uani 1 1 d .
C12 C 0.82398(15) 0.4589(4) 0.70130(14) 0.0228(5) Uani 1 1 d .
H12 H 0.7744 0.3875 0.6968 0.027 Uiso 1 1 calc R
C10 C 0.90105(15) 0.2394(4) 0.62440(15) 0.0256(6) Uani 1 1 d .
H10A H 0.9439 0.2696 0.5970 0.031 Uiso 1 1 calc R
H10B H 0.9167 0.1179 0.6538 0.031 Uiso 1 1 calc R
N2 N 0.94331(13) 0.5581(3) 0.69300(12) 0.0235(5) Uani 1 1 d .
H2 H 0.9910 0.5641 0.6805 0.028 Uiso 1 1 calc R
C6 C 0.77205(17) -0.3185(4) 0.46140(15) 0.0272(6) Uani 1 1 d .
H6 H 0.7591 -0.4381 0.4345 0.033 Uiso 1 1 calc R
C3 C 0.71113(16) -0.1735(4) 0.46413(14) 0.0238(6) Uani 1 1 d .
C13 C 0.79782(16) 0.7310(4) 0.78467(14) 0.0242(6) Uani 1 1 d .
H13B H 0.8346 0.7797 0.8286 0.029 Uiso 1 1 calc R
H13A H 0.7590 0.6359 0.7995 0.029 Uiso 1 1 calc R
C5 C 0.59774(17) 0.1219(5) 0.47486(16) 0.0309(6) Uani 1 1 d .
H5 H 0.5592 0.2228 0.4792 0.037 Uiso 1 1 calc R
C9 C 0.81317(16) 0.0323(4) 0.54215(13) 0.0211(5) Uani 1 1 d .
O8 O 0.58472(16) 0.7789(4) 0.59383(14) 0.0494(6) Uani 1 1 d .
C2 C 0.62985(18) -0.1917(5) 0.42741(16) 0.0317(6) Uani 1 1 d .
H2A H 0.6136 -0.3071 0.3990 0.038 Uiso 1 1 calc R
C16 C 0.5767(3) 1.1489(8) 0.7840(3) 0.0725(10) Uani 1 1 d DU
H16A H 0.5477 1.0210 0.7819 0.109 Uiso 1 1 calc R
H16B H 0.5402 1.2520 0.7591 0.109 Uiso 1 1 calc R
H16C H 0.5953 1.1879 0.8343 0.109 Uiso 1 1 calc R

loop_
_atom_site_aniso_label
_atom_site_aniso_U_11
_atom_site_aniso_U_22
_atom_site_aniso_U_33
_atom_site_aniso_U_23
_atom_site_aniso_U_13
_atom_site_aniso_U_12
Cl2 0.0207(3) 0.0271(4) 0.0310(4) -0.0027(3) 0.0000(3) 0.0027(2)
Cl1 0.0190(3) 0.0246(4) 0.0283(3) 0.0017(2) 0.0051(2) 0.0034(2)
O3 0.0391(11) 0.0299(11) 0.0332(10) 0.0015(8) 0.0133(9) 0.0008(8)
O1 0.0180(9) 0.0225(10) 0.0240(9) -0.0050(7) -0.0012(7) 0.0026(7)
O4 0.0205(10) 0.0467(14) 0.0567(14) 0.0078(11) 0.0090(9) -0.0015(9)
O11 0.0399(12) 0.0447(13) 0.0294(11) 0.0016(9) 0.0000(9) 0.0016(10)
C11 0.0183(12) 0.0249(14) 0.0212(12) -0.0007(10) -0.0006(9) -0.0004(10)
C14 0.0268(14) 0.0240(14) 0.0284(14) -0.0026(12) 0.0069(11) -0.0021(11)
N1 0.0201(11) 0.0245(12) 0.0251(11) -0.0037(9) 0.0013(8) 0.0019(9)
O9 0.0332(13) 0.0722(19) 0.0697(17) -0.0286(15) 0.0087(12) -0.0229(13)
O5 0.0347(12) 0.0456(14) 0.0476(13) -0.0223(11) -0.0068(10) 0.0172(10)
O10 0.0330(11) 0.0339(12) 0.0483(13) -0.0062(10) 0.0141(10) 0.0057(9)
N4 0.0202(10) 0.0231(11) 0.0207(10) -0.0013(9) 0.0034(8) -0.0004(9)
C1 0.0226(14) 0.0402(18) 0.0400(16) -0.0066(14) -0.0032(12) -0.0016(13)
C7 0.0322(15) 0.0263(15) 0.0273(13) -0.0006(11) 0.0077(11) 0.0097(12)
C15 0.0512(11) 0.0459(11) 0.0511(12) 0.0052(9) 0.0088(9) 0.0097(9)
O2 0.0471(13) 0.0367(12) 0.0380(12) 0.0108(10) 0.0190(10) 0.0074(10)
N3 0.0221(11) 0.0253(12) 0.0282(11) -0.0025(10) 0.0047(9) -0.0044(9)
O6 0.0435(13) 0.0509(14) 0.0359(12) -0.0167(11) 0.0015(10) 0.0056(11)
C8 0.0227(13) 0.0284(14) 0.0242(12) -0.0015(11) 0.0022(10) 0.0047(11)
C4 0.0206(12) 0.0222(13) 0.0209(12) 0.0007(10) 0.0040(10) 0.0009(10)
O7 0.0306(12) 0.0626(17) 0.0822(19) 0.0450(15) 0.0235(12) 0.0121(11)
C12 0.0190(12) 0.0238(13) 0.0242(12) -0.0031(10) 0.0005(10) -0.0006(10)
C10 0.0179(13) 0.0293(15) 0.0270(13) -0.0062(11) -0.0021(10) 0.0035(11)
N2 0.0203(11) 0.0259(12) 0.0248(11) -0.0015(9) 0.0057(9) -0.0019(9)
C6 0.0334(15) 0.0217(14) 0.0277(13) -0.0044(11) 0.0086(11) -0.0005(11)
C3 0.0262(13) 0.0226(14) 0.0231(12) 0.0005(11) 0.0058(10) -0.0014(11)
C13 0.0257(13) 0.0246(14) 0.0228(12) -0.0029(10) 0.0064(10) 0.0006(11)
C5 0.0195(13) 0.0357(16) 0.0350(15) -0.0036(13) -0.0003(11) 0.0046(12)
C9 0.0221(13) 0.0212(13) 0.0197(12) -0.0001(10) 0.0030(10) 0.0016(10)
O8 0.0534(15) 0.0405(14) 0.0528(14) 0.0089(11) 0.0069(12) 0.0256(12)
C2 0.0284(14) 0.0319(16) 0.0331(14) -0.0088(12) 0.0021(12) -0.0075(12)
C16 0.0671(12) 0.0749(15) 0.0794(15) 0.0044(11) 0.0239(10) 0.0262(10)

loop_
_atom_type_symbol
_atom_type_description
_atom_type_scat_dispersion_real
_atom_type_scat_dispersion_imag
_atom_type_scat_source
C C 0.0181 0.0091 'International Tables Vol C Tables 4.2.6.8 and 6.1.1.4'
H H 0.0000 0.0000 'International Tables Vol C Tables 4.2.6.8 and 6.1.1.4'
N N 0.0311 0.0180 'International Tables Vol C Tables 4.2.6.8 and 6.1.1.4'
O O 0.0492 0.0322 'International Tables Vol C Tables 4.2.6.8 and 6.1.1.4'
Cl Cl 0.3639 0.7018 'International Tables Vol C Tables 4.2.6.8 and 6.1.1.4'

loop_
_geom_angle_atom_site_label_1
_geom_angle_atom_site_label_2
_geom_angle_atom_site_label_3
_geom_angle
O8 Cl2 O9 110.68(18)
O8 Cl2 O11 109.41(15)
O9 Cl2 O11 110.25(16)
O8 Cl2 O10 108.93(15)
O9 Cl2 O10 109.00(15)
O11 Cl2 O10 108.52(13)
O6 Cl1 O4 111.11(14)
O6 Cl1 O5 109.37(14)
O4 Cl1 O5 111.02(15)
O6 Cl1 O7 108.87(18)
O4 Cl1 O7 107.94(14)
O5 Cl1 O7 108.46(16)
C14 O3 C15 115.9(2)
C9 O1 C10 116.5(2)
N2 C11 C12 104.6(2)
N2 C11 C10 125.3(2)
C12 C11 C10 130.1(2)
O2 C14 O3 126.3(3)
O2 C14 C13 124.6(3)
O3 C14 C13 109.0(2)
C5 N1 C4 122.8(2)
C5 N1 H1 118.6
C4 N1 H1 118.6
N3 N4 C12 113.0(2)
N3 N4 C13 120.4(2)
C12 N4 C13 126.5(2)
C2 C1 C5 119.7(3)
C2 C1 H1A 120.1
C5 C1 H1A 120.1
C6 C7 C8 121.7(3)
C6 C7 H7 119.2
C8 C7 H7 119.2
C16 C15 O3 110.4(3)
C16 C15 H15B 109.6
O3 C15 H15B 109.6
C16 C15 H15A 109.6
O3 C15 H15A 109.6
H15B C15 H15A 108.1
N2 N3 N4 103.4(2)
C9 C8 C7 120.1(3)
C9 C8 H8 119.9
C7 C8 H8 119.9
N1 C4 C3 119.3(2)
N1 C4 C9 119.8(2)
C3 C4 C9 120.9(2)
N4 C12 C11 105.6(2)
N4 C12 H12 127.2
C11 C12 H12 127.2
O1 C10 C11 105.0(2)
O1 C10 H10A 110.7
C11 C10 H10A 110.7
O1 C10 H10B 110.7
C11 C10 H10B 110.7
H10A C10 H10B 108.8
N3 N2 C11 113.4(2)
N3 N2 H2 123.3
C11 N2 H2 123.3
C7 C6 C3 119.6(3)
C7 C6 H6 120.2
C3 C6 H6 120.2
C4 C3 C2 117.5(3)
C4 C3 C6 118.5(2)
C2 C3 C6 124.0(3)
N4 C13 C14 111.5(2)
N4 C13 H13B 109.3
C14 C13 H13B 109.3
N4 C13 H13A 109.3
C14 C13 H13A 109.3
H13B C13 H13A 108.0
N1 C5 C1 119.7(3)
N1 C5 H5 120.1
C1 C5 H5 120.1
C8 C9 O1 126.9(2)
C8 C9 C4 119.2(2)
O1 C9 C4 113.9(2)
C1 C2 C3 120.9(3)
C1 C2 H2A 119.5
C3 C2 H2A 119.5
C15 C16 H16A 109.5
C15 C16 H16B 109.5
H16A C16 H16B 109.5
C15 C16 H16C 109.5
H16A C16 H16C 109.5
H16B C16 H16C 109.5

loop_
_geom_bond_atom_site_label_1
_geom_bond_atom_site_label_2
_geom_bond_distance
Cl2 O8 1.425(2)
Cl2 O9 1.427(2)
Cl2 O11 1.434(2)
Cl2 O10 1.450(2)
Cl1 O6 1.423(2)
Cl1 O4 1.427(2)
Cl1 O5 1.427(2)
Cl1 O7 1.449(2)
O3 C14 1.324(3)
O3 C15 1.452(4)
O1 C9 1.365(3)
O1 C10 1.425(3)
C11 N2 1.350(3)
C11 C12 1.365(4)
C11 C10 1.491(4)
C14 O2 1.200(3)
C14 C13 1.507(4)
N1 C5 1.331(4)
N1 C4 1.367(3)
N1 H1 0.8800
N4 N3 1.318(3)
N4 C12 1.344(4)
N4 C13 1.461(3)
C1 C2 1.361(4)
C1 C5 1.394(4)
C1 H1A 0.9500
C7 C6 1.359(4)
C7 C8 1.414(4)
C7 H7 0.9500
C15 C16 1.420(5)
C15 H15B 0.9900
C15 H15A 0.9900
N3 N2 1.316(3)
C8 C9 1.360(4)
C8 H8 0.9500
C4 C3 1.407(4)
C4 C9 1.417(4)
C12 H12 0.9500
C10 H10A 0.9900
C10 H10B 0.9900
N2 H2 0.8800
C6 C3 1.418(4)
C6 H6 0.9500
C3 C2 1.413(4)
C13 H13B 0.9900
C13 H13A 0.9900
C5 H5 0.9500
C2 H2A 0.9500
C16 H16A 0.9800
C16 H16B 0.9800
C16 H16C 0.9800

loop_
_geom_hbond_atom_site_label_D
_geom_hbond_atom_site_label_H
_geom_hbond_atom_site_label_A
_geom_hbond_distance_DH
_geom_hbond_distance_HA
_geom_hbond_distance_DA
_geom_hbond_angle_DHA
_geom_hbond_site_symmetry_A
N1 H1 O10 0.88 1.99 2.819(3) 155.7 .
N2 H2 O7 0.88 1.82 2.697(3) 175.7 3_766

loop_
_geom_torsion_atom_site_label_1
_geom_torsion_atom_site_label_2
_geom_torsion_atom_site_label_3
_geom_torsion_atom_site_label_4
_geom_torsion
C15 O3 C14 O2 0.4(4)
C15 O3 C14 C13 179.4(3)
C14 O3 C15 C16 169.9(3)
C12 N4 N3 N2 0.5(3)
C13 N4 N3 N2 177.0(2)
C6 C7 C8 C9 1.5(4)
C5 N1 C4 C3 -1.3(4)
C5 N1 C4 C9 178.3(3)
N3 N4 C12 C11 -0.3(3)
C13 N4 C12 C11 -176.5(2)
N2 C11 C12 N4 -0.1(3)
C10 C11 C12 N4 178.4(3)
C9 O1 C10 C11 -163.3(2)
N2 C11 C10 O1 -141.3(2)
C12 C11 C10 O1 40.4(4)
N4 N3 N2 C11 -0.6(3)
C12 C11 N2 N3 0.5(3)
C10 C11 N2 N3 -178.2(2)
C8 C7 C6 C3 -0.6(4)
N1 C4 C3 C2 1.3(4)
C9 C4 C3 C2 -178.2(2)
N1 C4 C3 C6 -179.1(2)
C9 C4 C3 C6 1.4(4)
C7 C6 C3 C4 -0.8(4)
C7 C6 C3 C2 178.7(3)
N3 N4 C13 C14 85.3(3)
C12 N4 C13 C14 -98.7(3)
O2 C14 C13 N4 -18.1(4)
O3 C14 C13 N4 162.9(2)
C4 N1 C5 C1 0.0(4)
C2 C1 C5 N1 1.2(5)
C7 C8 C9 O1 -178.4(2)
C7 C8 C9 C4 -0.9(4)
C10 O1 C9 C8 -12.1(4)
C10 O1 C9 C4 170.3(2)
N1 C4 C9 C8 179.9(2)
C3 C4 C9 C8 -0.5(4)
N1 C4 C9 O1 -2.3(3)
C3 C4 C9 O1 177.3(2)
C5 C1 C2 C3 -1.1(5)
C4 C3 C2 C1 -0.2(4)
C6 C3 C2 C1 -179.8(3)
